data_4088771
loop_
_publ_author_name
'Cherry, Sophia D. T.'
'Kaminsky, Werner'
'Heinekey, D. Michael'

_publ_section_title
;
 Structure of a Novel Rhodium Phosphinite Compound: Agostic Interactions
 as a Model for an Oxidative Addition Intermediate
;
_journal_issue 12
_journal_name_full Organometallics
_journal_page_first 2165
_journal_paper_doi 10.1021/acs.organomet.6b00418
_journal_volume 35
_journal_year 2016
_chemical_formula_moiety 'C24 B F20, C23 H40 O3 P2 Rh'
_chemical_formula_sum 'C47 H40 B F20 O3 P2 Rh'
_chemical_formula_weight 1208.45
_chemical_name_common 05sdt105
_chemical_name_systematic
;
 05sdt105
;
_space_group_IT_number 14
_space_group_name_Hall '-P 2ybc'
_space_group_name_H-M_alt 'P 1 21/c 1'
_symmetry_cell_setting monoclinic
_symmetry_Int_Tables_number 14
_symmetry_space_group_name_Hall '-P 2ybc'
_symmetry_space_group_name_H-M 'P 1 21/c 1'
_atom_sites_solution_hydrogens geom
_atom_sites_solution_primary direct
_atom_sites_solution_secondary difmap
_audit_conform_dict_location ftp://ftp.iucr.org/pub/cif_core.dic
_audit_conform_dict_name cif_core.dic
_audit_conform_dict_version 2.4
_audit_creation_date 2015-10-06T14:29:05-00:00
_audit_creation_method 'WinGX routine CIF_UPDATE'
_cell_angle_alpha 90
_cell_angle_beta 95.383(6)
_cell_angle_gamma 90
_cell_formula_units_Z 4
_cell_length_a 11.2020(12)
_cell_length_b 16.4233(19)
_cell_length_c 27.815(2)
_cell_measurement_reflns_used 56547
_cell_measurement_temperature 100(2)
_cell_measurement_theta_max 20
_cell_measurement_theta_min 3
_cell_volume 5094.7(9)
_computing_cell_refinement 'SAINT (Bruker, 2007)'
_computing_data_collection 'APEX2 (Bruker, 2007)'
_computing_data_reduction 'SAINT (Bruker, 2007)'
_computing_molecular_graphics 'ORTEP-3 for Windows (Farrugia, 1997)'
_computing_publication_material 'SHELXL-97 (Sheldrick, 1997)'
_computing_structure_refinement 'SHELXL-97 (Sheldrick, 2008)'
_computing_structure_solution 'SHELXS97 (Sheldrick, 1997)'
_diffrn_ambient_temperature 100(2)
_diffrn_measured_fraction_theta_full 1
_diffrn_measured_fraction_theta_max 0.994
_diffrn_measurement_device_type 'Bruker APEXII CCD area-detector'
_diffrn_measurement_method '\f and \w scans'
_diffrn_radiation_monochromator graphite
_diffrn_radiation_type MoK\a
_diffrn_radiation_wavelength 0.71073
_diffrn_reflns_av_R_equivalents 0.1243
_diffrn_reflns_av_unetI/netI 0.1137
_diffrn_reflns_limit_h_max 13
_diffrn_reflns_limit_h_min -13
_diffrn_reflns_limit_k_max 20
_diffrn_reflns_limit_k_min -20
_diffrn_reflns_limit_l_max 34
_diffrn_reflns_limit_l_min -34
_diffrn_reflns_number 56547
_diffrn_reflns_theta_full 25
_diffrn_reflns_theta_max 26.44
_diffrn_reflns_theta_min 1.44
_diffrn_source 'fine-focus sealed tube'
_exptl_absorpt_coefficient_mu 0.511
_exptl_absorpt_correction_T_max 0.9459
_exptl_absorpt_correction_T_min 0.8026
_exptl_absorpt_correction_type multi-scan
_exptl_absorpt_process_details '(SADABS; Bruker, 2007)'
_exptl_crystal_colour yellow
_exptl_crystal_density_diffrn 1.576
_exptl_crystal_density_method 'not measured'
_exptl_crystal_description prism
_exptl_crystal_F_000 2424
_exptl_crystal_size_max 0.45
_exptl_crystal_size_mid 0.15
_exptl_crystal_size_min 0.11
_platon_squeeze_details
;
;
_refine_diff_density_max 0.93
_refine_diff_density_min -0.54
_refine_diff_density_rms 0.11
_refine_ls_extinction_method none
_refine_ls_goodness_of_fit_ref 0.977
_refine_ls_hydrogen_treatment mixed
_refine_ls_matrix_type full
_refine_ls_number_parameters 683
_refine_ls_number_reflns 10430
_refine_ls_number_restraints 0
_refine_ls_restrained_S_all 0.977
_refine_ls_R_factor_all 0.1069
_refine_ls_R_factor_gt 0.0575
_refine_ls_shift/su_max 0.002
_refine_ls_shift/su_mean 0
_refine_ls_structure_factor_coef Fsqd
_refine_ls_weighting_details 'calc w=1/[\s^2^(Fo^2^)+(0.0421P)^2^+0.0000P] where P=(Fo^2^+2Fc^2^)/3'
_refine_ls_weighting_scheme calc
_refine_ls_wR_factor_gt 0.1028
_refine_ls_wR_factor_ref 0.1207
_reflns_number_gt 6457
_reflns_number_total 10430
_reflns_threshold_expression >2\s(I)
_cod_data_source_file om6b00418_si_002.cif
_cod_data_source_block 05sdt105_0ma
_cod_database_code 4088771

loop_
_symmetry_equiv_pos_as_xyz
'x, y, z'
'-x, y+1/2, -z+1/2'
'-x, -y, -z'
'x, -y-1/2, z-1/2'

loop_
_atom_site_label
_atom_site_type_symbol
_atom_site_fract_x
_atom_site_fract_y
_atom_site_fract_z
_atom_site_U_iso_or_equiv
_atom_site_adp_type
_atom_site_occupancy
_atom_site_symmetry_multiplicity
_atom_site_calc_flag
_atom_site_refinement_flags
C1 C 0.7133(4) 0.7559(3) 0.66377(15) 0.0164(10) Uani 1 1 d .
C2 C 0.7180(4) 0.6709(3) 0.66572(14) 0.0170(11) Uani 1 1 d .
C3 C 0.8274(4) 0.6315(3) 0.66983(16) 0.0261(12) Uani 1 1 d .
H3 H 0.8318 0.5739 0.6727 0.031 Uiso 1 1 calc R
C4 C 0.9306(5) 0.6781(3) 0.66972(17) 0.0313(13) Uani 1 1 d .
H4 H 1.0061 0.6514 0.6736 0.038 Uiso 1 1 calc R
C5 C 0.9283(4) 0.7630(3) 0.66408(15) 0.0243(12) Uani 1 1 d .
H5 H 1.0003 0.7931 0.6626 0.029 Uiso 1 1 calc R
C6 C 0.8187(4) 0.8013(3) 0.66073(14) 0.0180(10) Uani 1 1 d .
C7 C 0.7545(4) 0.9388(3) 0.56100(14) 0.0213(11) Uani 1 1 d .
C8 C 0.8557(6) 1.0015(4) 0.56776(19) 0.060(2) Uani 1 1 d .
H8A H 0.914 0.9843 0.5943 0.09 Uiso 1 1 calc R
H8B H 0.8224 1.0546 0.5754 0.09 Uiso 1 1 calc R
H8C H 0.8955 1.0056 0.5379 0.09 Uiso 1 1 calc R
C9 C 0.8040(5) 0.8578(3) 0.54405(16) 0.0364(15) Uani 1 1 d .
H9A H 0.8328 0.865 0.5121 0.055 Uiso 1 1 calc R
H9B H 0.7404 0.8166 0.5421 0.055 Uiso 1 1 calc R
H9C H 0.8705 0.8399 0.5671 0.055 Uiso 1 1 calc R
C10 C 0.6563(5) 0.9686(4) 0.52297(16) 0.0394(15) Uani 1 1 d .
H10A H 0.6909 0.9778 0.4923 0.059 Uiso 1 1 calc R
H10B H 0.6224 1.0196 0.5339 0.059 Uiso 1 1 calc R
H10C H 0.593 0.9274 0.5184 0.059 Uiso 1 1 calc R
C11 C 0.6401(5) 1.0020(3) 0.65234(16) 0.0234(12) Uani 1 1 d .
C12 C 0.7395(5) 1.0639(4) 0.6660(2) 0.0491(17) Uani 1 1 d .
H12A H 0.7122 1.1029 0.6893 0.074 Uiso 1 1 calc R
H12B H 0.759 1.0931 0.637 0.074 Uiso 1 1 calc R
H12C H 0.811 1.0355 0.6805 0.074 Uiso 1 1 calc R
C13 C 0.5320(5) 1.0427(3) 0.62370(18) 0.0422(16) Uani 1 1 d .
H13A H 0.495 1.0816 0.6445 0.063 Uiso 1 1 calc R
H13B H 0.4732 1.0011 0.6126 0.063 Uiso 1 1 calc R
H13C H 0.559 1.0714 0.5958 0.063 Uiso 1 1 calc R
C14 C 0.5967(5) 0.9652(3) 0.69870(15) 0.0325(14) Uani 1 1 d .
H14A H 0.6645 0.9395 0.7178 0.049 Uiso 1 1 calc R
H14B H 0.5348 0.9242 0.69 0.049 Uiso 1 1 calc R
H14C H 0.5634 1.0083 0.7177 0.049 Uiso 1 1 calc R
C15 C 0.4841(4) 0.5992(3) 0.57748(16) 0.0230(12) Uani 1 1 d .
C16 C 0.3674(5) 0.6154(4) 0.54615(17) 0.0436(16) Uani 1 1 d .
H16A H 0.3656 0.5827 0.5166 0.065 Uiso 1 1 calc R
H16B H 0.3625 0.6733 0.5377 0.065 Uiso 1 1 calc R
H16C H 0.2993 0.6007 0.564 0.065 Uiso 1 1 calc R
C17 C 0.4927(6) 0.5094(3) 0.59135(18) 0.0402(15) Uani 1 1 d .
H17A H 0.4187 0.4925 0.6047 0.06 Uiso 1 1 calc R
H17B H 0.5609 0.5012 0.6156 0.06 Uiso 1 1 calc R
H17C H 0.5041 0.4767 0.5627 0.06 Uiso 1 1 calc R
C18 C 0.5905(5) 0.6205(3) 0.54822(17) 0.0364(15) Uani 1 1 d .
H18A H 0.6657 0.6155 0.569 0.055 Uiso 1 1 calc R
H18B H 0.5816 0.6765 0.5362 0.055 Uiso 1 1 calc R
H18C H 0.5916 0.583 0.5208 0.055 Uiso 1 1 calc R
C19 C 0.3777(4) 0.6597(3) 0.67094(14) 0.0186(11) Uani 1 1 d .
C20 C 0.4231(4) 0.7089(3) 0.71662(14) 0.0270(12) Uani 1 1 d .
H20A H 0.4387 0.7652 0.7075 0.041 Uiso 1 1 calc R
H20B H 0.4972 0.6843 0.7316 0.041 Uiso 1 1 calc R
H20C H 0.362 0.7081 0.7396 0.041 Uiso 1 1 calc R
C21 C 0.2636(4) 0.7006(3) 0.64836(15) 0.0244(11) Uani 1 1 d .
H21A H 0.2251 0.6654 0.623 0.037 Uiso 1 1 calc R
H21B H 0.2839 0.753 0.6343 0.037 Uiso 1 1 calc R
H21C H 0.2086 0.7095 0.6732 0.037 Uiso 1 1 calc R
C22 C 0.3515(5) 0.5718(3) 0.68396(17) 0.0309(13) Uani 1 1 d .
H22A H 0.297 0.5709 0.7095 0.046 Uiso 1 1 calc R
H22B H 0.4266 0.5444 0.6953 0.046 Uiso 1 1 calc R
H22C H 0.314 0.5435 0.6554 0.046 Uiso 1 1 calc R
C23 C 0.4392(5) 0.8374(3) 0.57348(16) 0.0242(12) Uani 1 1 d .
C24 C 0.6571(4) 0.7398(3) 0.36752(14) 0.0153(10) Uani 1 1 d .
C25 C 0.5921(4) 0.6937(3) 0.33214(15) 0.0191(10) Uani 1 1 d .
C26 C 0.4720(5) 0.6765(3) 0.33245(17) 0.0257(12) Uani 1 1 d .
C27 C 0.4082(4) 0.7058(3) 0.36844(18) 0.0310(13) Uani 1 1 d .
C28 C 0.4678(5) 0.7515(3) 0.40436(17) 0.0269(12) Uani 1 1 d .
C29 C 0.5880(5) 0.7682(3) 0.40264(15) 0.0213(11) Uani 1 1 d .
C30 C 0.8777(4) 0.7124(3) 0.33293(14) 0.0168(10) Uani 1 1 d .
C31 C 0.9614(4) 0.7419(3) 0.30267(15) 0.0192(11) Uani 1 1 d .
C32 C 1.0364(4) 0.6924(3) 0.27928(15) 0.0225(11) Uani 1 1 d .
C33 C 1.0281(5) 0.6097(3) 0.28305(17) 0.0306(13) Uani 1 1 d .
C34 C 0.9463(5) 0.5771(3) 0.31207(18) 0.0279(12) Uani 1 1 d .
C35 C 0.8764(4) 0.6291(3) 0.33620(16) 0.0216(11) Uani 1 1 d .
C36 C 0.7911(4) 0.8645(3) 0.35472(15) 0.0140(10) Uani 1 1 d .
C37 C 0.8183(4) 0.9313(3) 0.38374(15) 0.0201(11) Uani 1 1 d .
C38 C 0.8013(5) 1.0112(3) 0.36883(17) 0.0264(12) Uani 1 1 d .
C39 C 0.7513(5) 1.0281(3) 0.32318(17) 0.0242(12) Uani 1 1 d .
C40 C 0.7202(4) 0.9651(3) 0.29250(16) 0.0216(11) Uani 1 1 d .
C41 C 0.7409(4) 0.8862(3) 0.30884(15) 0.0169(10) Uani 1 1 d .
C42 C 0.8774(4) 0.7491(3) 0.42202(15) 0.0202(11) Uani 1 1 d .
C43 C 0.9944(4) 0.7800(3) 0.42975(15) 0.0245(12) Uani 1 1 d .
C44 C 1.0690(5) 0.7710(4) 0.47133(17) 0.0330(14) Uani 1 1 d .
C45 C 1.0267(5) 0.7304(3) 0.50910(17) 0.0329(14) Uani 1 1 d .
C46 C 0.9143(5) 0.6981(3) 0.50377(16) 0.0295(13) Uani 1 1 d .
C47 C 0.8423(4) 0.7063(3) 0.46088(15) 0.0234(11) Uani 1 1 d .
O1 O 0.8098(3) 0.88439(19) 0.65310(10) 0.0209(8) Uani 1 1 d .
O2 O 0.6127(3) 0.62769(18) 0.66285(10) 0.0189(7) Uani 1 1 d .
O3 O 0.3631(3) 0.8612(2) 0.54716(12) 0.0380(10) Uani 1 1 d .
B1 B 0.7992(5) 0.7671(3) 0.36894(17) 0.0161(12) Uani 1 1 d .
F1 F 0.6450(2) 0.66298(16) 0.29415(8) 0.0267(7) Uani 1 1 d .
F2 F 0.4147(3) 0.63116(19) 0.29672(10) 0.0417(8) Uani 1 1 d .
F3 F 0.2905(3) 0.6891(2) 0.36907(11) 0.0515(9) Uani 1 1 d .
F4 F 0.4076(3) 0.78180(19) 0.44044(10) 0.0416(8) Uani 1 1 d .
F5 F 0.6381(2) 0.81789(16) 0.43800(8) 0.0256(7) Uani 1 1 d .
F6 F 0.9743(2) 0.82241(16) 0.29565(9) 0.0263(7) Uani 1 1 d .
F7 F 1.1184(3) 0.72518(18) 0.25217(9) 0.0356(8) Uani 1 1 d .
F8 F 1.0987(3) 0.5594(2) 0.26000(11) 0.0522(10) Uani 1 1 d .
F9 F 0.9392(3) 0.49533(18) 0.31734(11) 0.0443(8) Uani 1 1 d .
F10 F 0.8027(2) 0.59232(16) 0.36612(9) 0.0262(7) Uani 1 1 d .
F11 F 0.8641(3) 0.92226(16) 0.43056(9) 0.0288(7) Uani 1 1 d .
F12 F 0.8330(3) 1.07362(17) 0.39948(10) 0.0387(8) Uani 1 1 d .
F13 F 0.7319(3) 1.10591(17) 0.30924(10) 0.0395(8) Uani 1 1 d .
F14 F 0.6698(3) 0.97933(16) 0.24764(9) 0.0301(7) Uani 1 1 d .
F15 F 0.7092(2) 0.82620(15) 0.27634(8) 0.0216(6) Uani 1 1 d .
F20 F 0.7348(3) 0.66782(18) 0.45858(9) 0.0318(7) Uani 1 1 d .
F19 F 0.8713(3) 0.65886(19) 0.54173(9) 0.0422(9) Uani 1 1 d .
F18 F 1.0953(3) 0.7236(2) 0.55173(9) 0.0512(10) Uani 1 1 d .
F17 F 1.1799(3) 0.8022(2) 0.47584(10) 0.0481(9) Uani 1 1 d .
F16 F 1.0403(2) 0.82227(17) 0.39410(9) 0.0287(7) Uani 1 1 d .
P2 P 0.68848(11) 0.91366(7) 0.61775(4) 0.0173(3) Uani 1 1 d .
P4 P 0.49744(11) 0.67000(7) 0.62955(4) 0.0167(3) Uani 1 1 d .
Rh1 Rh 0.56609(3) 0.79996(2) 0.615742(12) 0.01563(10) Uani 1 1 d .
H1R H 0.641(5) 0.789(3) 0.6771(15) 0.040(15) Uiso 1 1 d .

loop_
_atom_site_aniso_label
_atom_site_aniso_U_11
_atom_site_aniso_U_22
_atom_site_aniso_U_33
_atom_site_aniso_U_23
_atom_site_aniso_U_13
_atom_site_aniso_U_12
C1 0.014(3) 0.015(3) 0.019(2) 0.002(2) -0.001(2) 0.004(2)
C2 0.017(3) 0.023(3) 0.012(2) 0.0041(19) 0.0015(19) -0.002(2)
C3 0.019(3) 0.023(3) 0.036(3) 0.008(2) 0.001(2) 0.006(2)
C4 0.018(3) 0.032(3) 0.044(3) 0.009(3) 0.001(2) 0.004(2)
C5 0.012(3) 0.035(3) 0.026(3) 0.005(2) 0.001(2) -0.002(2)
C6 0.019(3) 0.018(3) 0.016(2) -0.001(2) -0.0037(19) 0.001(2)
C7 0.023(3) 0.028(3) 0.012(2) 0.000(2) 0.002(2) -0.010(2)
C8 0.072(5) 0.083(5) 0.029(3) -0.010(3) 0.023(3) -0.056(4)
C9 0.045(4) 0.045(4) 0.020(3) 0.004(2) 0.012(3) 0.015(3)
C10 0.043(4) 0.054(4) 0.022(3) 0.012(3) 0.004(3) 0.013(3)
C11 0.029(3) 0.019(3) 0.023(3) -0.003(2) 0.006(2) -0.006(2)
C12 0.046(4) 0.042(4) 0.063(4) -0.028(3) 0.021(3) -0.021(3)
C13 0.051(4) 0.035(4) 0.044(3) 0.006(3) 0.017(3) 0.016(3)
C14 0.045(4) 0.031(3) 0.024(3) -0.005(2) 0.012(3) 0.003(3)
C15 0.019(3) 0.026(3) 0.024(3) -0.008(2) 0.005(2) -0.005(2)
C16 0.045(4) 0.057(4) 0.027(3) -0.019(3) -0.008(3) 0.001(3)
C17 0.058(4) 0.026(3) 0.039(3) -0.012(3) 0.013(3) -0.008(3)
C18 0.043(4) 0.037(4) 0.032(3) -0.010(3) 0.020(3) -0.009(3)
C19 0.020(3) 0.021(3) 0.015(2) 0.002(2) -0.002(2) 0.000(2)
C20 0.022(3) 0.040(3) 0.020(2) -0.003(2) 0.003(2) -0.006(3)
C21 0.016(3) 0.032(3) 0.025(3) 0.001(2) 0.004(2) 0.002(2)
C22 0.033(3) 0.030(3) 0.032(3) 0.006(2) 0.016(2) -0.002(3)
C23 0.027(3) 0.026(3) 0.019(3) 0.004(2) 0.001(2) -0.008(2)
C24 0.015(3) 0.017(3) 0.013(2) 0.0084(19) -0.0012(19) 0.000(2)
C25 0.019(3) 0.017(3) 0.021(2) -0.002(2) 0.003(2) 0.000(2)
C26 0.023(3) 0.017(3) 0.035(3) -0.001(2) -0.008(2) -0.007(2)
C27 0.011(3) 0.034(3) 0.049(3) 0.012(3) 0.007(2) -0.005(2)
C28 0.028(3) 0.029(3) 0.025(3) 0.002(2) 0.013(2) 0.002(2)
C29 0.026(3) 0.018(3) 0.020(2) 0.003(2) 0.000(2) -0.002(2)
C30 0.015(3) 0.019(3) 0.015(2) -0.0017(19) -0.0035(19) 0.001(2)
C31 0.019(3) 0.021(3) 0.017(2) 0.001(2) 0.000(2) 0.003(2)
C32 0.018(3) 0.031(3) 0.020(2) 0.002(2) 0.011(2) 0.001(2)
C33 0.033(3) 0.034(3) 0.026(3) -0.009(2) 0.012(2) 0.014(3)
C34 0.027(3) 0.014(3) 0.042(3) 0.004(2) 0.001(3) 0.004(2)
C35 0.018(3) 0.023(3) 0.025(3) 0.001(2) 0.009(2) -0.004(2)
C36 0.011(3) 0.011(2) 0.021(2) 0.0018(19) 0.0062(19) 0.0002(19)
C37 0.024(3) 0.026(3) 0.011(2) 0.001(2) 0.005(2) -0.006(2)
C38 0.026(3) 0.020(3) 0.036(3) -0.009(2) 0.015(2) -0.006(2)
C39 0.028(3) 0.015(3) 0.032(3) 0.005(2) 0.014(2) 0.003(2)
C40 0.020(3) 0.023(3) 0.022(3) 0.007(2) 0.008(2) 0.000(2)
C41 0.013(3) 0.017(3) 0.022(2) -0.004(2) 0.006(2) 0.003(2)
C42 0.017(3) 0.025(3) 0.019(2) -0.009(2) 0.004(2) -0.001(2)
C43 0.020(3) 0.038(3) 0.016(2) -0.001(2) 0.003(2) 0.002(2)
C44 0.012(3) 0.060(4) 0.027(3) -0.008(3) 0.002(2) 0.002(3)
C45 0.031(4) 0.048(4) 0.019(3) 0.002(2) -0.004(2) 0.012(3)
C46 0.033(3) 0.040(3) 0.016(2) 0.013(2) 0.006(2) 0.007(3)
C47 0.023(3) 0.030(3) 0.018(2) 0.006(2) 0.006(2) 0.004(2)
O1 0.020(2) 0.0184(19) 0.0239(17) 0.0002(14) -0.0010(14) -0.0018(15)
O2 0.0120(18) 0.0191(19) 0.0254(17) 0.0046(14) 0.0006(14) -0.0029(14)
O3 0.030(2) 0.040(3) 0.041(2) 0.0168(18) -0.0135(18) -0.0027(19)
B1 0.015(3) 0.015(3) 0.019(3) 0.002(2) 0.003(2) -0.001(2)
F1 0.0300(18) 0.0242(16) 0.0256(14) -0.0101(12) 0.0005(13) -0.0017(13)
F2 0.033(2) 0.037(2) 0.0522(19) -0.0078(15) -0.0124(15) -0.0160(16)
F3 0.0163(18) 0.058(2) 0.080(2) -0.0025(18) 0.0060(16) -0.0135(17)
F4 0.0285(19) 0.050(2) 0.0502(18) -0.0005(16) 0.0232(15) -0.0017(16)
F5 0.0233(17) 0.0340(19) 0.0200(14) -0.0064(12) 0.0054(12) -0.0027(13)
F6 0.0296(18) 0.0201(17) 0.0311(15) 0.0083(12) 0.0128(13) -0.0010(13)
F7 0.0305(19) 0.047(2) 0.0333(16) 0.0082(14) 0.0217(14) 0.0090(15)
F8 0.048(2) 0.048(2) 0.065(2) -0.0115(17) 0.0309(18) 0.0185(18)
F9 0.043(2) 0.0209(18) 0.071(2) 0.0012(16) 0.0180(17) 0.0090(15)
F10 0.0240(17) 0.0178(16) 0.0379(16) 0.0041(12) 0.0083(13) 0.0000(13)
F11 0.0347(19) 0.0268(17) 0.0251(15) -0.0080(12) 0.0039(13) -0.0075(14)
F12 0.054(2) 0.0209(17) 0.0438(17) -0.0127(14) 0.0158(16) -0.0089(15)
F13 0.052(2) 0.0172(17) 0.0516(18) 0.0038(14) 0.0189(16) 0.0063(15)
F14 0.0349(19) 0.0257(18) 0.0294(16) 0.0097(13) 0.0013(13) 0.0038(14)
F15 0.0231(16) 0.0225(16) 0.0185(13) 0.0010(11) -0.0010(11) -0.0004(12)
F20 0.0216(17) 0.0409(19) 0.0339(16) 0.0174(13) 0.0085(13) 0.0008(14)
F19 0.049(2) 0.052(2) 0.0262(16) 0.0141(14) 0.0078(15) 0.0163(18)
F18 0.040(2) 0.083(3) 0.0276(16) 0.0064(16) -0.0104(14) 0.0189(19)
F17 0.0157(17) 0.087(3) 0.0398(17) -0.0131(18) -0.0071(13) -0.0034(18)
F16 0.0177(16) 0.0387(19) 0.0298(15) -0.0023(13) 0.0028(12) -0.0070(13)
P2 0.0184(7) 0.0164(7) 0.0170(6) 0.0003(5) 0.0016(5) -0.0011(5)
P4 0.0154(7) 0.0160(7) 0.0185(6) 0.0004(5) 0.0007(5) -0.0009(5)
Rh1 0.0141(2) 0.0167(2) 0.01587(18) 0.00147(16) 0.00023(14) -0.00064(17)

loop_
_atom_type_symbol
_atom_type_description
_atom_type_scat_dispersion_real
_atom_type_scat_dispersion_imag
_atom_type_scat_source
C C 0.0033 0.0016 'International Tables Vol C Tables 4.2.6.8 and 6.1.1.4'
H H 0 0 'International Tables Vol C Tables 4.2.6.8 and 6.1.1.4'
O O 0.0106 0.006 'International Tables Vol C Tables 4.2.6.8 and 6.1.1.4'
B B 0.0013 0.0007 'International Tables Vol C Tables 4.2.6.8 and 6.1.1.4'
F F 0.0171 0.0103 'International Tables Vol C Tables 4.2.6.8 and 6.1.1.4'
P P 0.1023 0.0942 'International Tables Vol C Tables 4.2.6.8 and 6.1.1.4'
Rh Rh -1.1178 0.9187 'International Tables Vol C Tables 4.2.6.8 and 6.1.1.4'

loop_
_geom_angle_atom_site_label_1
_geom_angle_atom_site_label_2
_geom_angle_atom_site_label_3
_geom_angle
C2 C1 C6 120.2(5)
C2 C1 Rh1 112.6(3)
C6 C1 Rh1 112.6(3)
C2 C1 H1R 122(3)
C6 C1 H1R 115(3)
Rh1 C1 H1R 59(2)
O2 C2 C3 120.8(4)
O2 C2 C1 119.0(4)
C3 C2 C1 120.1(5)
C2 C3 C4 118.3(5)
C2 C3 H3 120.9
C4 C3 H3 120.9
C3 C4 C5 122.9(5)
C3 C4 H4 118.6
C5 C4 H4 118.6
C6 C5 C4 117.9(5)
C6 C5 H5 121
C4 C5 H5 121
C5 C6 O1 120.8(4)
C5 C6 C1 120.2(5)
O1 C6 C1 118.9(4)
C8 C7 C10 110.2(5)
C8 C7 C9 109.7(5)
C10 C7 C9 108.7(4)
C8 C7 P2 113.3(3)
C10 C7 P2 110.0(3)
C9 C7 P2 104.7(3)
C7 C8 H8A 109.5
C7 C8 H8B 109.5
H8A C8 H8B 109.5
C7 C8 H8C 109.5
H8A C8 H8C 109.5
H8B C8 H8C 109.5
C7 C9 H9A 109.5
C7 C9 H9B 109.5
H9A C9 H9B 109.5
C7 C9 H9C 109.5
H9A C9 H9C 109.5
H9B C9 H9C 109.5
C7 C10 H10A 109.5
C7 C10 H10B 109.5
H10A C10 H10B 109.5
C7 C10 H10C 109.5
H10A C10 H10C 109.5
H10B C10 H10C 109.5
C12 C11 C13 111.0(5)
C12 C11 C14 109.4(4)
C13 C11 C14 108.0(4)
C12 C11 P2 114.1(4)
C13 C11 P2 109.1(3)
C14 C11 P2 104.9(3)
C11 C12 H12A 109.5
C11 C12 H12B 109.5
H12A C12 H12B 109.5
C11 C12 H12C 109.5
H12A C12 H12C 109.5
H12B C12 H12C 109.5
C11 C13 H13A 109.5
C11 C13 H13B 109.5
H13A C13 H13B 109.5
C11 C13 H13C 109.5
H13A C13 H13C 109.5
H13B C13 H13C 109.5
C11 C14 H14A 109.5
C11 C14 H14B 109.5
H14A C14 H14B 109.5
C11 C14 H14C 109.5
H14A C14 H14C 109.5
H14B C14 H14C 109.5
C16 C15 C17 110.1(4)
C16 C15 C18 108.8(4)
C17 C15 C18 108.6(4)
C16 C15 P4 109.8(3)
C17 C15 P4 114.2(3)
C18 C15 P4 105.1(3)
C15 C16 H16A 109.5
C15 C16 H16B 109.5
H16A C16 H16B 109.5
C15 C16 H16C 109.5
H16A C16 H16C 109.5
H16B C16 H16C 109.5
C15 C17 H17A 109.5
C15 C17 H17B 109.5
H17A C17 H17B 109.5
C15 C17 H17C 109.5
H17A C17 H17C 109.5
H17B C17 H17C 109.5
C15 C18 H18A 109.5
C15 C18 H18B 109.5
H18A C18 H18B 109.5
C15 C18 H18C 109.5
H18A C18 H18C 109.5
H18B C18 H18C 109.5
C22 C19 C21 110.0(4)
C22 C19 C20 110.7(4)
C21 C19 C20 107.8(4)
C22 C19 P4 113.6(3)
C21 C19 P4 109.3(3)
C20 C19 P4 105.2(3)
C19 C20 H20A 109.5
C19 C20 H20B 109.5
H20A C20 H20B 109.5
C19 C20 H20C 109.5
H20A C20 H20C 109.5
H20B C20 H20C 109.5
C19 C21 H21A 109.5
C19 C21 H21B 109.5
H21A C21 H21B 109.5
C19 C21 H21C 109.5
H21A C21 H21C 109.5
H21B C21 H21C 109.5
C19 C22 H22A 109.5
C19 C22 H22B 109.5
H22A C22 H22B 109.5
C19 C22 H22C 109.5
H22A C22 H22C 109.5
H22B C22 H22C 109.5
O3 C23 Rh1 178.6(5)
C29 C24 C25 113.1(4)
C29 C24 B1 119.6(4)
C25 C24 B1 127.1(4)
F1 C25 C26 115.3(4)
F1 C25 C24 121.0(4)
C26 C25 C24 123.7(4)
F2 C26 C27 119.0(5)
F2 C26 C25 120.3(4)
C27 C26 C25 120.7(4)
F3 C27 C26 121.0(5)
F3 C27 C28 120.8(5)
C26 C27 C28 118.2(5)
F4 C28 C27 119.9(5)
F4 C28 C29 120.5(5)
C27 C28 C29 119.6(4)
F5 C29 C28 115.7(4)
F5 C29 C24 119.6(4)
C28 C29 C24 124.8(4)
C35 C30 C31 113.3(4)
C35 C30 B1 119.4(4)
C31 C30 B1 126.7(4)
F6 C31 C32 115.7(4)
F6 C31 C30 120.8(4)
C32 C31 C30 123.5(4)
F7 C32 C33 119.4(4)
F7 C32 C31 120.4(5)
C33 C32 C31 120.2(4)
F8 C33 C32 121.8(5)
F8 C33 C34 119.3(5)
C32 C33 C34 118.8(4)
F9 C34 C35 121.4(5)
F9 C34 C33 119.8(5)
C35 C34 C33 118.9(5)
F10 C35 C30 119.5(4)
F10 C35 C34 115.3(4)
C30 C35 C34 125.2(4)
C37 C36 C41 112.3(4)
C37 C36 B1 128.9(4)
C41 C36 B1 118.5(4)
F11 C37 C36 121.0(4)
F11 C37 C38 114.7(4)
C36 C37 C38 124.2(4)
F12 C38 C39 119.3(5)
F12 C38 C37 120.4(4)
C39 C38 C37 120.2(4)
F13 C39 C40 120.9(4)
F13 C39 C38 120.0(4)
C40 C39 C38 119.0(5)
F14 C40 C39 120.6(4)
F14 C40 C41 120.8(4)
C39 C40 C41 118.6(4)
F15 C41 C40 115.7(4)
F15 C41 C36 118.7(4)
C40 C41 C36 125.6(4)
C47 C42 C43 113.3(4)
C47 C42 B1 128.3(4)
C43 C42 B1 118.5(4)
F16 C43 C44 115.5(4)
F16 C43 C42 119.2(4)
C44 C43 C42 125.3(5)
F17 C44 C45 120.1(4)
F17 C44 C43 121.7(5)
C45 C44 C43 118.2(5)
F18 C45 C46 120.4(5)
F18 C45 C44 120.2(5)
C46 C45 C44 119.4(4)
C45 C46 F19 119.4(4)
C45 C46 C47 120.9(4)
F19 C46 C47 119.7(5)
F20 C47 C42 121.2(4)
F20 C47 C46 116.0(4)
C42 C47 C46 122.8(5)
C6 O1 P2 114.6(3)
C2 O2 P4 115.6(3)
C36 B1 C24 103.1(4)
C36 B1 C30 113.6(4)
C24 B1 C30 113.8(4)
C36 B1 C42 113.3(4)
C24 B1 C42 113.5(3)
C30 B1 C42 100.1(4)
O1 P2 C11 100.5(2)
O1 P2 C7 101.4(2)
C11 P2 C7 115.3(2)
O1 P2 Rh1 103.26(12)
C11 P2 Rh1 116.33(16)
C7 P2 Rh1 116.28(16)
O2 P4 C15 100.0(2)
O2 P4 C19 100.63(18)
C15 P4 C19 114.7(2)
O2 P4 Rh1 102.96(12)
C15 P4 Rh1 116.94(16)
C19 P4 Rh1 117.24(16)
C23 Rh1 C1 179.3(2)
C23 Rh1 P4 99.40(15)
C1 Rh1 P4 80.43(13)
C23 Rh1 P2 99.46(15)
C1 Rh1 P2 80.69(13)
P4 Rh1 P2 161.09(5)
C23 Rh1 H1R 150.6(16)
C1 Rh1 H1R 30.1(15)
P4 Rh1 H1R 83.6(15)
P2 Rh1 H1R 80.6(15)

loop_
_geom_bond_atom_site_label_1
_geom_bond_atom_site_label_2
_geom_bond_distance
C1 C2 1.397(6)
C1 C6 1.406(6)
C1 Rh1 2.148(4)
C1 H1R 1.08(5)
C2 O2 1.373(5)
C2 C3 1.381(6)
C3 C4 1.387(7)
C3 H3 0.95
C4 C5 1.403(7)
C4 H4 0.95
C5 C6 1.375(6)
C5 H5 0.95
C6 O1 1.383(5)
C7 C8 1.529(7)
C7 C10 1.532(6)
C7 C9 1.533(7)
C7 P2 1.852(4)
C8 H8A 0.98
C8 H8B 0.98
C8 H8C 0.98
C9 H9A 0.98
C9 H9B 0.98
C9 H9C 0.98
C10 H10A 0.98
C10 H10B 0.98
C10 H10C 0.98
C11 C12 1.530(7)
C11 C13 1.538(7)
C11 C14 1.544(6)
C11 P2 1.850(5)
C12 H12A 0.98
C12 H12B 0.98
C12 H12C 0.98
C13 H13A 0.98
C13 H13B 0.98
C13 H13C 0.98
C14 H14A 0.98
C14 H14B 0.98
C14 H14C 0.98
C15 C16 1.525(7)
C15 C17 1.526(7)
C15 C18 1.545(6)
C15 P4 1.852(5)
C16 H16A 0.98
C16 H16B 0.98
C16 H16C 0.98
C17 H17A 0.98
C17 H17B 0.98
C17 H17C 0.98
C18 H18A 0.98
C18 H18B 0.98
C18 H18C 0.98
C19 C22 1.524(6)
C19 C21 1.526(6)
C19 C20 1.550(6)
C19 P4 1.855(5)
C20 H20A 0.98
C20 H20B 0.98
C20 H20C 0.98
C21 H21A 0.98
C21 H21B 0.98
C21 H21C 0.98
C22 H22A 0.98
C22 H22B 0.98
C22 H22C 0.98
C23 O3 1.139(6)
C23 Rh1 1.862(5)
C24 C29 1.383(6)
C24 C25 1.392(6)
C24 B1 1.650(7)
C25 F1 1.356(5)
C25 C26 1.376(6)
C26 F2 1.355(5)
C26 C27 1.371(7)
C27 F3 1.348(5)
C27 C28 1.372(7)
C28 F4 1.355(5)
C28 C29 1.380(7)
C29 F5 1.358(5)
C30 C35 1.371(6)
C30 C31 1.404(6)
C30 B1 1.658(7)
C31 F6 1.346(5)
C31 C32 1.375(6)
C32 F7 1.354(5)
C32 C33 1.367(7)
C33 F8 1.347(5)
C33 C34 1.384(7)
C34 F9 1.354(5)
C34 C35 1.376(6)
C35 F10 1.367(5)
C36 C37 1.379(6)
C36 C41 1.392(6)
C36 B1 1.648(7)
C37 F11 1.362(5)
C37 C38 1.384(6)
C38 F12 1.359(5)
C38 C39 1.367(6)
C39 F13 1.348(5)
C39 C40 1.365(6)
C40 F14 1.341(5)
C40 C41 1.384(6)
C41 F15 1.362(5)
C42 C47 1.377(6)
C42 C43 1.403(6)
C42 B1 1.671(7)
C43 F16 1.351(5)
C43 C44 1.370(6)
C44 F17 1.338(6)
C44 C45 1.367(7)
C45 F18 1.356(5)
C45 C46 1.361(7)
C46 F19 1.363(5)
C46 C47 1.383(6)
C47 F20 1.356(5)
O1 P2 1.672(3)
O2 P4 1.669(3)
P2 Rh1 2.3143(13)
P4 Rh1 2.3129(13)
Rh1 H1R 1.84(4)

loop_
_platon_squeeze_void_nr
_platon_squeeze_void_average_x
_platon_squeeze_void_average_y
_platon_squeeze_void_average_z
_platon_squeeze_void_volume
_platon_squeeze_void_count_electrons
_platon_squeeze_void_content
1 0.000 0.000 0.000 179 51 ' '
2 0.000 0.500 0.500 179 51 ' '
